data_7214509
loop_
_publ_author_name
'Jones, Andrew O. F.'
'Leech, Charlotte K.'
'McIntyre, Garry J.'
'Wilson, Chick C.'
'Thomas, Lynne H.'

_publ_section_title
;
 Engineering short, strong hydrogen bonds in urea di-carboxylic acid
 complexes
;
_journal_issue 35
_journal_name_full CrystEngComm
_journal_page_first 8177
_journal_paper_doi 10.1039/C4CE00587B
_journal_volume 16
_journal_year 2014
_chemical_formula_sum 'C3 H6 N2 O3'
_chemical_formula_weight 118.09
_chemical_name_common 'bis(Urea) fumaric acid'
_chemical_name_systematic
; 
 ? 
;
_space_group_IT_number 14
_symmetry_cell_setting monoclinic
_symmetry_space_group_name_Hall '-P 2ybc'
_symmetry_space_group_name_H-M 'P 1 21/c 1'
_atom_sites_solution_hydrogens difmap
_atom_sites_solution_primary direct
_atom_sites_solution_secondary difmap
_audit_creation_method SHELXL-97
_audit_update_record
;
2010-11-23 # Formatted by publCIF
;
_cell_angle_alpha 90.00
_cell_angle_beta 97.24(3)
_cell_angle_gamma 90.00
_cell_formula_units_Z 4
_cell_length_a 5.549(2)
_cell_length_b 8.239(3)
_cell_length_c 12.445(4)
_cell_measurement_reflns_used 330
_cell_measurement_temperature 300(2)
_cell_volume 564.4(3)
_computing_cell_refinement SXD-2001
_computing_data_collection SXD-2001
_computing_data_reduction SXD-2001
_computing_molecular_graphics SHELXTL
_computing_publication_material SHELXTL
_computing_structure_refinement 'SHELXL-97 (Sheldrick, 1997)'
_computing_structure_solution 'SHELXS-97 (Sheldrick, 1990)'
_diffrn_ambient_temperature 300(2)
_diffrn_measured_fraction_theta_full 0.001
_diffrn_measured_fraction_theta_max 0.001
_diffrn_measurement_device_type SXD
_diffrn_measurement_method 'time-of-flight LAUE diffraction'
_diffrn_radiation_source 'ISIS spallation source'
_diffrn_radiation_type neutron
_diffrn_radiation_wavelength 0.7-6.6
_diffrn_reflns_av_R_equivalents 0.0000
_diffrn_reflns_av_sigmaI/netI 0.0617
_diffrn_reflns_limit_h_max 6
_diffrn_reflns_limit_h_min -7
_diffrn_reflns_limit_k_max 11
_diffrn_reflns_limit_k_min -11
_diffrn_reflns_limit_l_max 12
_diffrn_reflns_limit_l_min -19
_diffrn_reflns_number 2053
_diffrn_reflns_theta_full 81.52
_diffrn_reflns_theta_max 81.52
_diffrn_reflns_theta_min 8.98
_diffrn_standards_number 0
_exptl_absorpt_coefficient_mu 0.147
_exptl_absorpt_correction_type none
_exptl_crystal_colour colourless
_exptl_crystal_density_diffrn 1.390
_exptl_crystal_density_method 'not measured'
_exptl_crystal_description Prism
_exptl_crystal_F_000 135
_exptl_crystal_size_max 6
_exptl_crystal_size_mid 2
_exptl_crystal_size_min 2
_refine_diff_density_max 0.421
_refine_diff_density_min -0.367
_refine_diff_density_rms 0.099
_refine_ls_extinction_coef 0.0201(9)
_refine_ls_extinction_expression Fc^*^=kFc[1+0.001xFc^2^\l^3^/sin(2\q)]^-1/4^
_refine_ls_extinction_method SHELXL
_refine_ls_goodness_of_fit_ref 1.096
_refine_ls_hydrogen_treatment refall
_refine_ls_matrix_type full
_refine_ls_number_parameters 193
_refine_ls_number_reflns 2053
_refine_ls_number_restraints 0
_refine_ls_restrained_S_all 1.096
_refine_ls_R_factor_all 0.0566
_refine_ls_R_factor_gt 0.0566
_refine_ls_shift/su_max 0.000
_refine_ls_shift/su_mean 0.000
_refine_ls_structure_factor_coef Fsqd
_refine_ls_weighting_details 'calc w=1/[\s^2^(Fo^2^)+(0.0884P)^2^+0.0000P] where P=(Fo^2^+2Fc^2^)/3'
_refine_ls_weighting_scheme calc
_refine_ls_wR_factor_gt 0.1300
_refine_ls_wR_factor_ref 0.1301
_reflns_number_gt 2053
_reflns_number_total 2053
_reflns_threshold_expression >2sigma(I)
_cod_data_source_file c4ce00587b2.cif
_cod_data_source_block ufa300sb
_cod_depositor_comments
;
The following automatic conversions were performed:

'_symmetry_cell_setting' value 'Monoclinic' changed to 'monoclinic'
according to
/usr/data/users/saulius/crontab/automatic-downloads/rss-feeds/RSC/lib/dictionaries/cif_core.dic
dictionary named 'cif_core.dic' version 2.4.2 from 2011-04-26.

Automatic conversion script
Id: cif_fix_values 2281 2013-09-26 08:29:07Z andrius 

 Adding full bibliography for 7214477--7214509.cif.
;
_cod_original_cell_volume 564.5(3)
_cod_original_sg_symbol_H-M P21/c
_cod_database_code 7214509

loop_
_symmetry_equiv_pos_as_xyz
'x, y, z'
'-x, y+1/2, -z+1/2'
'-x, -y, -z'
'x, -y-1/2, z-1/2'

loop_
_atom_site_label
_atom_site_type_symbol
_atom_site_fract_x
_atom_site_fract_y
_atom_site_fract_z
_atom_site_U_iso_or_equiv
_atom_site_adp_type
_atom_site_occupancy
_atom_site_symmetry_multiplicity
_atom_site_calc_flag
O1 O 0.5677(5) 0.2046(3) -0.0369(2) 0.0541(8) Uani 1 1 d
O2 O 0.7485(5) 0.1449(3) 0.1271(3) 0.0540(8) Uani 1 1 d
C1 C 0.7352(4) 0.1361(2) 0.0287(2) 0.0375(6) Uani 1 1 d
C2 C 0.9100(4) 0.0414(2) -0.0273(3) 0.0445(7) Uani 1 1 d
O3 O 0.2521(5) 0.3720(3) 0.0382(3) 0.0542(8) Uani 1 1 d
N1 N 0.4077(4) 0.3743(3) 0.2146(2) 0.0750(8) Uani 1 1 d
N2 N 0.0664(4) 0.5219(2) 0.1549(2) 0.0547(7) Uani 1 1 d
C3 C 0.2428(4) 0.4215(2) 0.1323(2) 0.0448(7) Uani 1 1 d
H1 H 0.4460(9) 0.2759(5) 0.0029(4) 0.0627(14) Uani 1 1 d
H6 H -0.0488(11) 0.5604(6) 0.0913(7) 0.0634(15) Uani 1 1 d
H2 H 0.8864(13) 0.0413(9) -0.1120(7) 0.113(3) Uani 1 1 d
H5 H 0.0718(10) 0.5709(6) 0.2275(5) 0.0633(15) Uani 1 1 d
H4 H 0.4003(11) 0.4094(8) 0.2904(6) 0.0842(18) Uani 1 1 d
H3 H 0.5403(11) 0.2987(7) 0.1970(5) 0.0848(17) Uani 1 1 d

loop_
_atom_site_aniso_label
_atom_site_aniso_U_11
_atom_site_aniso_U_22
_atom_site_aniso_U_33
_atom_site_aniso_U_23
_atom_site_aniso_U_13
_atom_site_aniso_U_12
O1 0.0573(18) 0.0743(15) 0.029(2) -0.0040(14) -0.0031(17) 0.0299(14)
O2 0.062(2) 0.0751(15) 0.025(2) 0.0040(13) 0.0066(17) 0.0227(12)
C1 0.0415(13) 0.0480(9) 0.0222(18) 0.0030(9) 0.0010(12) 0.0093(9)
C2 0.0437(14) 0.0536(11) 0.035(2) 0.0014(10) 0.0015(14) 0.0148(8)
O3 0.0588(18) 0.0731(15) 0.027(2) -0.0132(13) -0.0083(15) 0.0286(13)
N1 0.0780(17) 0.1092(14) 0.034(2) -0.0123(14) -0.0100(16) 0.0421(12)
N2 0.0513(13) 0.0740(12) 0.0370(19) -0.0158(10) -0.0020(13) 0.0158(9)
C3 0.0458(15) 0.0573(10) 0.028(2) -0.0080(10) -0.0067(14) 0.0129(9)
H1 0.068(3) 0.075(2) 0.044(4) -0.003(2) 0.001(3) 0.022(2)
H6 0.061(3) 0.077(3) 0.050(5) -0.008(3) -0.003(3) 0.021(2)
H2 0.113(5) 0.180(6) 0.044(6) 0.002(4) 0.004(5) 0.088(5)
H5 0.069(3) 0.085(3) 0.036(4) -0.015(2) 0.003(3) 0.008(2)
H4 0.077(4) 0.137(4) 0.034(6) -0.019(3) -0.010(4) 0.025(3)
H3 0.087(4) 0.118(3) 0.044(4) -0.017(3) -0.014(3) 0.041(3)

loop_
_atom_type_symbol
_atom_type_description
_atom_type_scat_dispersion_real
_atom_type_scat_dispersion_imag
_atom_type_scat_source
C C 0.0000 0.0000 'International Tables Vol C Tables 4.2.6.8 and 6.1.1.4'
H H 0.0000 0.0000 'International Tables Vol C Tables 4.2.6.8 and 6.1.1.4'
N N 0.0000 0.0000 'International Tables Vol C Tables 4.2.6.8 and 6.1.1.4'
O O 0.0000 0.0000 'International Tables Vol C Tables 4.2.6.8 and 6.1.1.4'

loop_
_geom_angle_atom_site_label_1
_geom_angle_atom_site_label_2
_geom_angle_atom_site_label_3
_geom_angle
_geom_angle_site_symmetry_1
C1 O1 H1 113.4(4) .
O2 C1 O1 123.91(19) .
O2 C1 C2 122.9(2) .
O1 C1 C2 113.2(2) .
C2 C2 C1 121.6(4) 3_755
C2 C2 H2 120.5(4) 3_755
C1 C2 H2 117.9(3) .
C3 O3 H1 125.8(3) .
C3 N1 H4 122.4(4) .
C3 N1 H3 117.3(5) .
H4 N1 H3 120.3(6) .
C3 N2 H6 116.0(3) .
C3 N2 H5 120.5(4) .
H6 N2 H5 122.4(4) .
O3 C3 N2 121.2(3) .
O3 C3 N1 121.1(2) .
N2 C3 N1 117.7(3) .

loop_
_geom_bond_atom_site_label_1
_geom_bond_atom_site_label_2
_geom_bond_distance
_geom_bond_site_symmetry_2
O1 C1 1.288(4) .
O1 H1 1.063(5) .
O2 C1 1.220(4) .
C1 C2 1.486(3) .
C2 C2 1.325(5) 3_755
C2 H2 1.045(10) .
O3 C3 1.246(4) .
O3 H1 1.448(5) .
N1 C3 1.343(4) .
N1 H4 0.992(9) .
N1 H3 1.009(7) .
N2 C3 1.338(3) .
N2 H6 1.005(10) .
N2 H5 0.986(7) .
